data_7226668
loop_
_publ_author_name
'Nelyubina, Yu. V.'
'Ananyev, I. V.'
'Novikov, V. V.'
'Lyssenko, K. A.'

_publ_section_title
;
 Invariom approach to electron density studies of open-shell compounds:
 the case of an organic nitroxide radical
;
_journal_issue 94
_journal_name_full 'RSC Adv.'
_journal_page_first 91694
_journal_paper_doi 10.1039/C6RA21365K
_journal_volume 6
_journal_year 2016
_chemical_formula_moiety 'C9 H16 N O2'
_chemical_formula_sum 'C9 H16 N O2'
_chemical_formula_weight 170.23
_space_group_crystal_system orthorhombic
_space_group_IT_number 29
_space_group_name_Hall 'P 2c -2ac'
_space_group_name_H-M_alt 'P c a 21'
_symmetry_space_group_name_Hall 'P 2c -2ac'
_symmetry_space_group_name_H-M 'P c a 21'
_atom_sites_solution_hydrogens difmap
_audit_creation_method SHELXL-2014/6
_audit_update_record
;
2016-08-23 deposited with the CCDC.
2016-09-19 downloaded from the CCDC.
;
_cell_angle_alpha 90
_cell_angle_beta 90
_cell_angle_gamma 90
_cell_formula_units_Z 4
_cell_length_a 7.8102(2)
_cell_length_b 11.8025(3)
_cell_length_c 10.2102(2)
_cell_measurement_reflns_used 6066
_cell_measurement_temperature 100(2)
_cell_measurement_theta_max 30
_cell_measurement_theta_min 3
_cell_volume 941.18(4)
_computing_cell_refinement 'APEX2 (Bruker, 2005)'
_computing_data_collection 'APEX2 (Bruker, 2005)'
_computing_data_reduction 'APEX2 (Bruker, 2005)'
_computing_molecular_graphics 'SHELXL-2014/6 (Sheldrick, 2014)'
_computing_publication_material 'SHELXL-2014/6 (Sheldrick, 2014)'
_computing_structure_refinement 'SHELXL-2014/6 (Sheldrick, 2014)'
_computing_structure_solution 'APEX2 (Bruker, 2005)'
_diffrn_ambient_temperature 100(2)
_diffrn_measured_fraction_theta_full 0.999
_diffrn_measured_fraction_theta_max 1.000
_diffrn_measurement_device_type 'Bruker APEX2 CCD area detector'
_diffrn_measurement_method 'phi and omega scans'
_diffrn_radiation_type MoK\a
_diffrn_radiation_wavelength 0.71073
_diffrn_reflns_av_R_equivalents 0.0351
_diffrn_reflns_av_unetI/netI 0.0152
_diffrn_reflns_Laue_measured_fraction_full 0.999
_diffrn_reflns_Laue_measured_fraction_max 1.000
_diffrn_reflns_limit_h_max 19
_diffrn_reflns_limit_h_min -18
_diffrn_reflns_limit_k_max 28
_diffrn_reflns_limit_k_min -28
_diffrn_reflns_limit_l_max 24
_diffrn_reflns_limit_l_min -24
_diffrn_reflns_number 180671
_diffrn_reflns_point_group_measured_fraction_full 0.999
_diffrn_reflns_point_group_measured_fraction_max 1.000
_diffrn_reflns_theta_full 25.242
_diffrn_reflns_theta_max 60.000
_diffrn_reflns_theta_min 1.725
_exptl_absorpt_coefficient_mu 0.084
_exptl_absorpt_correction_T_max 0.989
_exptl_absorpt_correction_T_min 0.913
_exptl_absorpt_correction_type multi-scan
_exptl_absorpt_process_details 'APEX2 (Bruker, 2005)'
_exptl_crystal_colour colorless
_exptl_crystal_density_diffrn 1.201
_exptl_crystal_description prism
_exptl_crystal_F_000 372
_exptl_crystal_size_max 0.450
_exptl_crystal_size_mid 0.350
_exptl_crystal_size_min 0.320
_refine_diff_density_max 0.389
_refine_diff_density_min -0.222
_refine_diff_density_rms 0.051
_refine_ls_abs_structure_details
;
 Flack x determined using 5477 quotients [(I+)-(I-)]/[(I+)+(I-)]
 (Parsons, Flack and Wagner, Acta Cryst. B69 (2013) 249-259).
;
_refine_ls_extinction_method none
_refine_ls_goodness_of_fit_ref 1.048
_refine_ls_hydrogen_treatment refall
_refine_ls_matrix_type full
_refine_ls_number_parameters 173
_refine_ls_number_reflns 14287
_refine_ls_number_restraints 1
_refine_ls_restrained_S_all 1.048
_refine_ls_R_factor_all 0.0402
_refine_ls_R_factor_gt 0.0303
_refine_ls_shift/su_max 0.001
_refine_ls_shift/su_mean 0.000
_refine_ls_structure_factor_coef Fsqd
_refine_ls_weighting_details 'w=1/[\s^2^(Fo^2^)+(0.0443P)^2^+0.0145P] where P=(Fo^2^+2Fc^2^)/3'
_refine_ls_weighting_scheme calc
_refine_ls_wR_factor_gt 0.0735
_refine_ls_wR_factor_ref 0.0809
_reflns_Friedel_coverage 0.940
_reflns_Friedel_fraction_full 0.999
_reflns_Friedel_fraction_max 1.000
_reflns_number_gt 12326
_reflns_number_total 14287
_reflns_threshold_expression 'I > 2\s(I)'
_cod_data_source_file c6ra21365k1.cif
_cod_data_source_block tempone
_cod_database_code 7226668
_shelx_space_group_comment
;
The symmetry employed for this shelxl refinement is uniquely defined
by the following loop, which should always be used as a source of
symmetry information in preference to the above space-group names.
They are only intended as comments.
;
_shelx_estimated_absorpt_t_min 0.963
_shelx_estimated_absorpt_t_max 0.974
_shelxl_version_number 2014/6

loop_
_space_group_symop_operation_xyz
'x, y, z'
'-x, -y, z+1/2'
'x+1/2, -y, z'
'-x+1/2, y, z+1/2'

loop_
_atom_site_label
_atom_site_type_symbol
_atom_site_fract_x
_atom_site_fract_y
_atom_site_fract_z
_atom_site_U_iso_or_equiv
_atom_site_adp_type
_atom_site_occupancy
_atom_site_site_symmetry_order
_atom_site_calc_flag
O1 O 0.22885(5) 0.68022(3) 0.91971(4) 0.02376(7) Uani 1 1 d
O2 O -0.24751(5) 0.86597(3) 1.23859(4) 0.02076(5) Uani 1 1 d
N1 N 0.11678(4) 0.72337(2) 0.99629(3) 0.01322(4) Uani 1 1 d
C1 C -0.04647(4) 0.66069(3) 1.01731(3) 0.01273(4) Uani 1 1 d
C2 C -0.18665(4) 0.74540(3) 1.05655(4) 0.01344(4) Uani 1 1 d
C3 C -0.13932(4) 0.82299(3) 1.16831(3) 0.01282(4) Uani 1 1 d
C4 C 0.04925(4) 0.84429(3) 1.18778(3) 0.01363(4) Uani 1 1 d
C5 C 0.15853(4) 0.83210(3) 1.06335(3) 0.01220(4) Uani 1 1 d
C6 C -0.09717(7) 0.60293(4) 0.88939(5) 0.02085(7) Uani 1 1 d
C7 C -0.01708(6) 0.57132(4) 1.12424(5) 0.01950(6) Uani 1 1 d
C8 C 0.12364(5) 0.92992(3) 0.96785(4) 0.01634(5) Uani 1 1 d
C9 C 0.34762(5) 0.83043(4) 1.10212(5) 0.01983(6) Uani 1 1 d
H2A H -0.2160(15) 0.7919(10) 0.9831(13) 0.024(2) Uiso 1 1 d
H2B H -0.2898(17) 0.7085(11) 1.0764(14) 0.027(3) Uiso 1 1 d
H4A H 0.0633(17) 0.9211(11) 1.2183(13) 0.027(3) Uiso 1 1 d
H4B H 0.0891(16) 0.7908(11) 1.2517(13) 0.023(2) Uiso 1 1 d
H6A H -0.106(2) 0.6584(15) 0.8168(19) 0.044(4) Uiso 1 1 d
H6B H -0.018(2) 0.5476(13) 0.8617(16) 0.041(4) Uiso 1 1 d
H6C H -0.2018(19) 0.5615(14) 0.9008(18) 0.042(4) Uiso 1 1 d
H7A H 0.0725(19) 0.5200(11) 1.0967(13) 0.031(3) Uiso 1 1 d
H7B H -0.1169(17) 0.5241(11) 1.1334(15) 0.031(3) Uiso 1 1 d
H7C H 0.0158(17) 0.6027(13) 1.2081(15) 0.037(3) Uiso 1 1 d
H8A H 0.0004(16) 0.9306(11) 0.9433(14) 0.029(3) Uiso 1 1 d
H8B H 0.1922(16) 0.9245(11) 0.8909(14) 0.026(3) Uiso 1 1 d
H8C H 0.1490(16) 1.0033(11) 1.0078(12) 0.025(3) Uiso 1 1 d
H9C H 0.3772(16) 0.9006(12) 1.1481(13) 0.028(3) Uiso 1 1 d
H9A H 0.4175(19) 0.8218(12) 1.0225(15) 0.031(3) Uiso 1 1 d
H9B H 0.3668(16) 0.7667(11) 1.1571(13) 0.025(3) Uiso 1 1 d

loop_
_atom_site_aniso_label
_atom_site_aniso_U_11
_atom_site_aniso_U_22
_atom_site_aniso_U_33
_atom_site_aniso_U_23
_atom_site_aniso_U_13
_atom_site_aniso_U_12
O1 0.02141(13) 0.02109(12) 0.02879(16) -0.00769(11) 0.01281(12) 0.00035(10)
O2 0.01664(10) 0.02478(13) 0.02087(12) -0.00637(10) 0.00631(9) 0.00187(10)
N1 0.01299(8) 0.01246(7) 0.01422(8) -0.00122(7) 0.00308(7) 0.00063(6)
C1 0.01358(9) 0.01159(8) 0.01303(9) -0.00008(7) 0.00002(7) 0.00003(7)
C2 0.01132(8) 0.01535(10) 0.01366(9) -0.00089(8) -0.00079(7) 0.00044(7)
C3 0.01238(9) 0.01442(9) 0.01166(9) -0.00043(7) 0.00162(7) 0.00082(7)
C4 0.01295(9) 0.01702(11) 0.01092(9) -0.00147(8) -0.00036(7) -0.00055(8)
C5 0.01090(8) 0.01345(9) 0.01227(9) 0.00004(7) 0.00039(7) -0.00037(7)
C6 0.02456(16) 0.01927(13) 0.01872(14) -0.00678(11) -0.00196(12) -0.00157(12)
C7 0.02084(14) 0.01549(11) 0.02217(15) 0.00652(11) 0.00036(12) 0.00066(11)
C8 0.01909(12) 0.01387(10) 0.01604(11) 0.00233(9) 0.00206(10) -0.00025(9)
C9 0.01116(10) 0.02657(17) 0.02176(15) 0.00014(13) -0.00109(10) -0.00124(10)

loop_
_atom_type_symbol
_atom_type_description
_atom_type_scat_dispersion_real
_atom_type_scat_dispersion_imag
_atom_type_scat_source
C C 0.0033 0.0016 'International Tables Vol C Tables 4.2.6.8 and 6.1.1.4'
H H 0.0000 0.0000 'International Tables Vol C Tables 4.2.6.8 and 6.1.1.4'
N N 0.0061 0.0033 'International Tables Vol C Tables 4.2.6.8 and 6.1.1.4'
O O 0.0106 0.0060 'International Tables Vol C Tables 4.2.6.8 and 6.1.1.4'

loop_
_geom_angle_atom_site_label_1
_geom_angle_atom_site_label_2
_geom_angle_atom_site_label_3
_geom_angle
O1 N1 C1 118.42(3)
O1 N1 C5 118.28(3)
C1 N1 C5 123.27(3)
N1 C1 C6 108.70(3)
N1 C1 C7 108.40(3)
C6 C1 C7 109.91(3)
N1 C1 C2 108.93(3)
C6 C1 C2 109.22(3)
C7 C1 C2 111.61(3)
C3 C2 C1 114.69(3)
C3 C2 H2A 107.6(8)
C1 C2 H2A 109.9(7)
C3 C2 H2B 109.2(9)
C1 C2 H2B 111.5(8)
H2A C2 H2B 103.3(11)
O2 C3 C4 122.02(3)
O2 C3 C2 121.86(3)
C4 C3 C2 116.12(3)
C3 C4 C5 114.70(3)
C3 C4 H4A 108.1(8)
C5 C4 H4A 107.0(8)
C3 C4 H4B 107.3(7)
C5 C4 H4B 108.7(8)
H4A C4 H4B 111.2(11)
N1 C5 C9 108.61(3)
N1 C5 C8 108.47(3)
C9 C5 C8 110.21(3)
N1 C5 C4 109.80(3)
C9 C5 C4 108.87(3)
C8 C5 C4 110.85(3)
C1 C6 H6A 111.3(11)
C1 C6 H6B 113.4(10)
H6A C6 H6B 106.4(14)
C1 C6 H6C 110.2(11)
H6A C6 H6C 111.4(14)
H6B C6 H6C 103.9(14)
C1 C7 H7A 109.4(8)
C1 C7 H7B 110.2(8)
H7A C7 H7B 104.6(11)
C1 C7 H7C 113.9(9)
H7A C7 H7C 107.8(12)
H7B C7 H7C 110.5(13)
C5 C8 H8A 109.7(8)
C5 C8 H8B 111.9(8)
H8A C8 H8B 109.7(11)
C5 C8 H8C 111.4(7)
H8A C8 H8C 107.1(10)
H8B C8 H8C 106.8(11)
C5 C9 H9C 109.9(7)
C5 C9 H9A 108.9(9)
H9C C9 H9A 110.6(11)
C5 C9 H9B 108.4(8)
H9C C9 H9B 110.5(12)
H9A C9 H9B 108.5(11)

loop_
_geom_bond_atom_site_label_1
_geom_bond_atom_site_label_2
_geom_bond_distance
O1 N1 1.2794(4)
O2 C3 1.2191(4)
N1 C1 1.4896(5)
N1 C5 1.4907(4)
C1 C6 1.5256(5)
C1 C7 1.5353(5)
C1 C2 1.5358(5)
C2 C3 1.5090(5)
C2 H2A 0.957(13)
C2 H2B 0.938(13)
C3 C4 1.5072(5)
C4 C5 1.5373(5)
C4 H4A 0.965(13)
C4 H4B 0.960(13)
C5 C9 1.5291(5)
C5 C8 1.5355(5)
C6 H6A 0.991(19)
C6 H6B 0.941(15)
C6 H6C 0.960(16)
C7 H7A 0.967(14)
C7 H7B 0.963(13)
C7 H7C 0.968(16)
C8 H8A 0.995(12)
C8 H8B 0.953(14)
C8 H8C 0.978(13)
C9 H9C 0.980(14)
C9 H9A 0.984(15)
C9 H9B 0.950(13)
